data_8101896
loop_
_publ_author_name
'Peng, S.-J.'
'Yang, D.-W.'
'Xiao, Z.-L.'
'Wu, D.-X.'
'Cao, Z.'

_publ_section_title
;
Crystal structure of methanol[4-bromo-N-(2-pyridylmethyl)salicylaldiminato-
N,N',O]nickel(II) perchlorate, [Ni(CH~3~OH)(C~14~H~14~BrN~2~O~2~)]ClO~4~
;
_journal_issue 4
_journal_name_full 'Zeitschrift f\"ur Kristallographie - New Crystal Structures'
_journal_page_first 633
_journal_page_last 634
_journal_volume 220
_journal_year 2005
_chemical_formula_structural '[Ni(CH3OH)(C14H14BrN2O2)]ClO4'
_chemical_formula_sum 'C14 H14 Br Cl N2 Ni O6'
_chemical_formula_weight 480.34
_chemical_name_systematic
;
methanol[4-bromo-N-(2-pyridylmethyl)salicylaldiminato-N,N',O]nickel(II) 
monoperchlorate
;
_space_group_IT_number 14
_symmetry_cell_setting monoclinic
_symmetry_space_group_name_Hall '-P 2yn'
_symmetry_space_group_name_H-M 'P 1 21/n 1'
_atom_sites_solution_hydrogens geom
_atom_sites_solution_primary direct
_atom_sites_solution_secondary difmap
_audit_creation_method SHELXL-97
_cell_angle_alpha 90.00
_cell_angle_beta 95.897(2)
_cell_angle_gamma 90.00
_cell_formula_units_Z 4
_cell_length_a 7.204(1)
_cell_length_b 19.110(2)
_cell_length_c 12.704(2)
_cell_measurement_reflns_used 3004
_cell_measurement_temperature 298(2)
_cell_measurement_theta_max 25.12
_cell_measurement_theta_min 2.21
_cell_volume 1739.7(4)
_computing_cell_refinement 'Siemens XSCANS'
_computing_data_collection 'Siemens XSCANS'
_computing_data_reduction 'Siemens SHELXTL'
_computing_molecular_graphics 'Siemens SHELXTL'
_computing_publication_material 'Siemens SHELXTL'
_computing_structure_refinement 'SHELXL-97 (Sheldrick, 1997)'
_computing_structure_solution 'SHELXS-97 (Sheldrick, 1997)'
_diffrn_ambient_temperature 298(2)
_diffrn_measured_fraction_theta_full 0.995
_diffrn_measured_fraction_theta_max 0.995
_diffrn_measurement_device_type 'Siemens P4'
_diffrn_measurement_method '\w scans'
_diffrn_radiation_monochromator graphite
_diffrn_radiation_source 'fine-focus sealed tube'
_diffrn_radiation_type MoK\a
_diffrn_radiation_wavelength 0.71073
_diffrn_reflns_av_R_equivalents 0.0379
_diffrn_reflns_av_sigmaI/netI 0.0438
_diffrn_reflns_limit_h_max 9
_diffrn_reflns_limit_h_min -9
_diffrn_reflns_limit_k_max 24
_diffrn_reflns_limit_k_min -24
_diffrn_reflns_limit_l_max 15
_diffrn_reflns_limit_l_min -16
_diffrn_reflns_number 14792
_diffrn_reflns_theta_full 27.50
_diffrn_reflns_theta_max 27.50
_diffrn_reflns_theta_min 1.93
_exptl_absorpt_coefficient_mu 3.599
_exptl_absorpt_correction_T_max 0.7617
_exptl_absorpt_correction_T_min 0.4916
_exptl_absorpt_correction_type empirical
_exptl_crystal_colour green
_exptl_crystal_density_diffrn 1.834
_exptl_crystal_density_method 'not measured'
_exptl_crystal_description needle
_exptl_crystal_F_000 960
_exptl_crystal_size_max 0.23
_exptl_crystal_size_mid 0.10
_exptl_crystal_size_min 0.08
_refine_diff_density_max 0.693
_refine_diff_density_min -0.741
_refine_diff_density_rms 0.068
_refine_ls_extinction_method none
_refine_ls_goodness_of_fit_ref 1.039
_refine_ls_hydrogen_treatment mixed
_refine_ls_matrix_type full
_refine_ls_number_parameters 267
_refine_ls_number_reflns 3971
_refine_ls_number_restraints 27
_refine_ls_restrained_S_all 1.055
_refine_ls_R_factor_all 0.0691
_refine_ls_R_factor_gt 0.0417
_refine_ls_shift/su_max 0.001
_refine_ls_shift/su_mean 0.000
_refine_ls_structure_factor_coef Fsqd
_refine_ls_weighting_details 'calc w=1/[\s^2^(Fo^2^)+(0.0481P)^2^+0.5996P] where P=(Fo^2^+2Fc^2^)/3'
_refine_ls_weighting_scheme calc
_refine_ls_wR_factor_gt 0.0979
_refine_ls_wR_factor_ref 0.1093
_reflns_number_gt 2750
_reflns_number_total 3971
_reflns_threshold_expression >2sigma(I)
_cod_data_source_file 1267-1687.cff
_cod_data_source_block 1
_cod_depositor_comments
;
The following automatic conversions were performed:
'_symmetry_cell_setting' value 'Monoclinic' changed to 'monoclinic'
according to '/home/saulius/struct/CIF-dictionaries/cif_core.dic'
dictionary named 'cif_core.dic' version 2.4.1 from 2010-06-29.

Automatic conversion script
Id: cif_fix_enum 1555 2011-01-17 13:19:09Z saulius 
;
_cod_original_cell_volume 1739.6(4)
_cod_original_sg_symbol_H-M P12(1)/n1
_cod_original_formula_sum 'C14 H14 Br1 Cl1 N2 Ni O6'
_cod_database_code 8101896

loop_
_symmetry_equiv_pos_as_xyz
'x, y, z'
'-x+1/2, y+1/2, -z+1/2'
'-x, -y, -z'
'x-1/2, -y-1/2, z-1/2'

loop_
_atom_site_label
_atom_site_type_symbol
_atom_site_fract_x
_atom_site_fract_y
_atom_site_fract_z
_atom_site_U_iso_or_equiv
_atom_site_adp_type
_atom_site_occupancy
_atom_site_symmetry_multiplicity
_atom_site_Wyckoff_symbol
_atom_site_calc_flag
_atom_site_refinement_flags
_atom_site_disorder_assembly
_atom_site_disorder_group
Ni1 Ni 0.63886(6) 0.12252(2) 0.49012(3) 0.03846(14) Uani 1 4 e d . . .
Br1 Br 0.79545(8) 0.06399(3) -0.06609(4) 0.0910(2) Uani 1 4 e d . . .
Cl1 Cl 0.15276(13) 0.15850(5) 0.54371(8) 0.0572(3) Uani 1 4 e d D . .
O1 O 0.6139(3) 0.05106(12) 0.38585(18) 0.0498(6) Uani 1 4 e d . . .
O2 O 0.3075(10) 0.1107(5) 0.5345(12) 0.076(3) Uani 0.443(15) 4 e d PD A 1
O3 O 0.223(2) 0.2260(4) 0.5195(7) 0.088(4) Uani 0.443(15) 4 e d PDU A 1
O4 O -0.0045(18) 0.1348(9) 0.4822(12) 0.088(5) Uani 0.443(15) 4 e d PD A 1
O5 O 0.124(2) 0.1596(8) 0.6533(6) 0.077(4) Uani 0.443(15) 4 e d PD A 1
O2' O 0.2943(9) 0.1389(6) 0.4800(7) 0.081(3) Uani 0.557(15) 4 e d PD A 2
O4' O -0.0026(14) 0.1130(6) 0.5134(10) 0.080(3) Uani 0.557(15) 4 e d PD A 2
O3' O 0.0882(14) 0.2280(3) 0.5126(5) 0.073(2) Uani 0.557(15) 4 e d PD A 2
O5' O 0.2063(19) 0.1536(8) 0.6515(6) 0.100(4) Uani 0.557(15) 4 e d PD A 2
O6 O 0.6399(4) 0.05053(12) 0.6032(2) 0.0516(6) Uani 1 4 e d D . .
H6 H 0.549(4) 0.0229(19) 0.602(4) 0.080 Uiso 1 4 e d D . .
N1 N 0.6570(4) 0.19660(14) 0.3876(2) 0.0483(7) Uani 1 4 e d . . .
N2 N 0.6601(4) 0.20155(15) 0.5918(2) 0.0467(7) Uani 1 4 e d . . .
C1 C 0.6561(5) 0.05695(18) 0.2869(3) 0.0443(8) Uani 1 4 e d . . .
C2 C 0.6710(6) -0.0040(2) 0.2278(3) 0.0624(11) Uani 1 4 e d . . .
H2 H 0.6537 -0.0472 0.2591 0.075 Uiso 1 4 e calc R . .
C3 C 0.7109(6) -0.0014(2) 0.1241(3) 0.0656(11) Uani 1 4 e d . . .
H3 H 0.7207 -0.0427 0.0863 0.079 Uiso 1 4 e calc R . .
C4 C 0.7361(6) 0.0613(2) 0.0767(3) 0.0616(11) Uani 1 4 e d . . .
C5 C 0.7234(5) 0.1223(2) 0.1310(3) 0.0569(10) Uani 1 4 e d . . .
H5 H 0.7403 0.1648 0.0978 0.068 Uiso 1 4 e calc R . .
C6 C 0.6847(5) 0.12113(18) 0.2373(3) 0.0468(8) Uani 1 4 e d . . .
C7 C 0.6809(5) 0.18764(19) 0.2900(3) 0.0533(9) Uani 1 4 e d . . .
H7 H 0.6973 0.2275 0.2499 0.064 Uiso 1 4 e calc R . .
C8 C 0.6641(7) 0.26729(19) 0.4310(3) 0.0660(11) Uani 1 4 e d . . .
H8A H 0.5540 0.2931 0.4029 0.079 Uiso 1 4 e calc R . .
H8B H 0.7729 0.2914 0.4102 0.079 Uiso 1 4 e calc R . .
C9 C 0.6731(5) 0.26484(19) 0.5488(3) 0.0530(9) Uani 1 4 e d . . .
C10 C 0.6928(6) 0.3245(2) 0.6106(4) 0.0718(12) Uani 1 4 e d . . .
H10 H 0.7043 0.3682 0.5796 0.086 Uiso 1 4 e calc R . .
C11 C 0.6951(7) 0.3182(2) 0.7183(4) 0.0814(14) Uani 1 4 e d . . .
H11 H 0.7079 0.3577 0.7613 0.098 Uiso 1 4 e calc R . .
C12 C 0.6785(6) 0.2534(2) 0.7619(3) 0.0718(12) Uani 1 4 e d . . .
H12 H 0.6785 0.2484 0.8347 0.086 Uiso 1 4 e calc R . .
C13 C 0.6618(6) 0.1963(2) 0.6975(3) 0.0602(10) Uani 1 4 e d . . .
H13 H 0.6512 0.1523 0.7275 0.072 Uiso 1 4 e calc R . .
C14 C 0.8142(7) 0.0138(3) 0.6449(4) 0.0879(15) Uani 1 4 e d . . .
H14A H 0.8652 -0.0103 0.5881 0.132 Uiso 1 4 e calc R . .
H14B H 0.7867 -0.0193 0.6979 0.132 Uiso 1 4 e calc R . .
H14C H 0.9032 0.0473 0.6755 0.132 Uiso 1 4 e calc R . .

loop_
_atom_site_aniso_label
_atom_site_aniso_U_11
_atom_site_aniso_U_22
_atom_site_aniso_U_33
_atom_site_aniso_U_23
_atom_site_aniso_U_13
_atom_site_aniso_U_12
Ni1 0.0463(3) 0.0328(2) 0.0371(2) -0.00121(18) 0.00831(18) -0.00469(19)
Br1 0.1116(5) 0.1211(5) 0.0438(3) 0.0008(3) 0.0247(3) -0.0131(3)
Cl1 0.0561(6) 0.0550(6) 0.0616(6) -0.0034(5) 0.0110(5) 0.0002(5)
O1 0.0690(17) 0.0405(13) 0.0419(14) -0.0017(10) 0.0158(12) -0.0126(12)
O2 0.044(4) 0.067(6) 0.118(9) 0.000(5) 0.006(5) 0.008(3)
O3 0.117(9) 0.054(4) 0.090(5) 0.008(4) 0.001(5) -0.002(5)
O4 0.057(6) 0.135(13) 0.064(7) -0.014(7) -0.020(5) 0.026(6)
O5 0.098(10) 0.079(7) 0.052(5) -0.011(4) -0.002(4) 0.008(7)
O2' 0.042(3) 0.118(7) 0.085(6) -0.014(5) 0.022(3) 0.000(4)
O4' 0.047(5) 0.072(5) 0.122(10) -0.006(5) 0.014(5) -0.009(4)
O3' 0.079(6) 0.053(3) 0.086(4) 0.008(3) 0.008(4) 0.001(3)
O5' 0.118(10) 0.120(7) 0.059(5) 0.011(4) -0.009(4) 0.040(7)
O6 0.0623(17) 0.0440(15) 0.0493(15) 0.0048(12) 0.0099(13) -0.0088(12)
N1 0.0528(18) 0.0387(16) 0.0538(19) 0.0029(13) 0.0069(15) 0.0028(13)
N2 0.0416(16) 0.0451(17) 0.0537(18) -0.0065(14) 0.0073(13) -0.0006(13)
C1 0.045(2) 0.046(2) 0.0421(19) -0.0017(15) 0.0083(15) -0.0057(15)
C2 0.090(3) 0.050(2) 0.052(2) -0.0031(18) 0.024(2) -0.010(2)
C3 0.085(3) 0.062(3) 0.053(2) -0.012(2) 0.024(2) -0.008(2)
C4 0.066(3) 0.082(3) 0.039(2) 0.001(2) 0.0130(19) -0.005(2)
C5 0.061(2) 0.061(2) 0.050(2) 0.0104(19) 0.0104(18) -0.004(2)
C6 0.049(2) 0.049(2) 0.0438(19) 0.0083(16) 0.0099(16) -0.0021(17)
C7 0.061(2) 0.043(2) 0.057(2) 0.0108(17) 0.0089(19) -0.0022(18)
C8 0.089(3) 0.036(2) 0.072(3) 0.0020(19) 0.004(2) 0.003(2)
C9 0.044(2) 0.043(2) 0.071(3) -0.0069(19) 0.0047(18) 0.0024(16)
C10 0.080(3) 0.046(2) 0.088(3) -0.013(2) 0.002(3) -0.001(2)
C11 0.088(4) 0.063(3) 0.090(4) -0.032(3) -0.004(3) 0.004(3)
C12 0.085(3) 0.071(3) 0.058(3) -0.024(2) 0.003(2) 0.002(2)
C13 0.066(3) 0.063(3) 0.051(2) -0.0125(19) 0.0057(19) -0.001(2)
C14 0.111(4) 0.073(3) 0.080(3) -0.002(3) 0.013(3) -0.018(3)

loop_
_atom_type_symbol
_atom_type_description
_atom_type_scat_dispersion_real
_atom_type_scat_dispersion_imag
_atom_type_scat_source
C C 0.0033 0.0016 'International Tables Vol C Tables 4.2.6.8 and 6.1.1.4'
H H 0.0000 0.0000 'International Tables Vol C Tables 4.2.6.8 and 6.1.1.4'
N N 0.0061 0.0033 'International Tables Vol C Tables 4.2.6.8 and 6.1.1.4'
O O 0.0106 0.0060 'International Tables Vol C Tables 4.2.6.8 and 6.1.1.4'
Cl Cl 0.1484 0.1585 'International Tables Vol C Tables 4.2.6.8 and 6.1.1.4'
Ni Ni 0.3393 1.1124 'International Tables Vol C Tables 4.2.6.8 and 6.1.1.4'
Br Br -0.2901 2.4595 'International Tables Vol C Tables 4.2.6.8 and 6.1.1.4'

loop_
_geom_angle_atom_site_label_1
_geom_angle_atom_site_label_2
_geom_angle_atom_site_label_3
_geom_angle
_geom_angle_site_symmetry_1
_geom_angle_site_symmetry_3
_geom_angle_publ_flag
O1 Ni1 N1 93.71(11) . . y
O1 Ni1 N2 176.33(11) . . y
N1 Ni1 N2 82.83(13) . . y
O1 Ni1 O6 89.97(10) . . y
N1 Ni1 O6 174.76(12) . . y
N2 Ni1 O6 93.56(12) . . y
O4 Cl1 O5' 131.6(9) . . ?
O4 Cl1 O2' 100.7(9) . . ?
O5' Cl1 O2' 113.8(5) . . ?
O4 Cl1 O5 111.3(8) . . ?
O5' Cl1 O5 24.8(7) . . ?
O2' Cl1 O5 138.2(6) . . ?
O4 Cl1 O3 117.4(6) . . ?
O5' Cl1 O3 101.8(8) . . ?
O2' Cl1 O3 80.0(5) . . ?
O5 Cl1 O3 106.6(7) . . ?
O4 Cl1 O4' 23.4(8) . . ?
O5' Cl1 O4' 110.7(7) . . ?
O2' Cl1 O4' 105.8(7) . . ?
O5 Cl1 O4' 94.8(8) . . ?
O3 Cl1 O4' 140.3(6) . . ?
O4 Cl1 O3' 85.7(7) . . ?
O5' Cl1 O3' 112.3(6) . . ?
O2' Cl1 O3' 108.5(5) . . ?
O5 Cl1 O3' 100.2(7) . . ?
O3 Cl1 O3' 39.2(4) . . ?
O4' Cl1 O3' 105.2(5) . . ?
O4 Cl1 O2 109.8(8) . . ?
O5' Cl1 O2 84.2(6) . . ?
O2' Cl1 O2 35.4(4) . . ?
O5 Cl1 O2 106.0(6) . . ?
O3 Cl1 O2 105.0(5) . . ?
O4' Cl1 O2 100.4(7) . . ?
O3' Cl1 O2 141.4(5) . . ?
C1 O1 Ni1 125.8(2) . . ?
C14 O6 Ni1 121.6(2) . . ?
C14 O6 H6 110(3) . . ?
Ni1 O6 H6 119(3) . . ?
C7 N1 C8 119.2(3) . . ?
C7 N1 Ni1 125.3(2) . . ?
C8 N1 Ni1 115.1(2) . . ?
C9 N2 C13 118.8(3) . . ?
C9 N2 Ni1 115.4(3) . . ?
C13 N2 Ni1 125.9(3) . . ?
O1 C1 C2 118.4(3) . . ?
O1 C1 C6 123.9(3) . . ?
C2 C1 C6 117.7(3) . . ?
C3 C2 C1 121.3(4) . . ?
C3 C2 H2 119.3 . . ?
C1 C2 H2 119.3 . . ?
C4 C3 C2 120.3(4) . . ?
C4 C3 H3 119.9 . . ?
C2 C3 H3 119.9 . . ?
C3 C4 C5 120.6(4) . . ?
C3 C4 Br1 119.8(3) . . ?
C5 C4 Br1 119.5(3) . . ?
C4 C5 C6 120.2(4) . . ?
C4 C5 H5 119.9 . . ?
C6 C5 H5 119.9 . . ?
C1 C6 C5 119.8(3) . . ?
C1 C6 C7 123.6(3) . . ?
C5 C6 C7 116.6(3) . . ?
N1 C7 C6 125.4(3) . . ?
N1 C7 H7 117.3 . . ?
C6 C7 H7 117.3 . . ?
N1 C8 C9 110.3(3) . . ?
N1 C8 H8A 109.6 . . ?
C9 C8 H8A 109.6 . . ?
N1 C8 H8B 109.6 . . ?
C9 C8 H8B 109.6 . . ?
H8A C8 H8B 108.1 . . ?
N2 C9 C10 121.5(4) . . ?
N2 C9 C8 116.2(3) . . ?
C10 C9 C8 122.3(4) . . ?
C11 C10 C9 118.9(4) . . ?
C11 C10 H10 120.5 . . ?
C9 C10 H10 120.5 . . ?
C12 C11 C10 119.4(4) . . ?
C12 C11 H11 120.3 . . ?
C10 C11 H11 120.3 . . ?
C13 C12 C11 119.3(4) . . ?
C13 C12 H12 120.4 . . ?
C11 C12 H12 120.4 . . ?
N2 C13 C12 122.1(4) . . ?
N2 C13 H13 118.9 . . ?
C12 C13 H13 118.9 . . ?
O6 C14 H14A 109.5 . . ?
O6 C14 H14B 109.5 . . ?
H14A C14 H14B 109.5 . . ?
O6 C14 H14C 109.5 . . ?
H14A C14 H14C 109.5 . . ?
H14B C14 H14C 109.5 . . ?

loop_
_geom_bond_atom_site_label_1
_geom_bond_atom_site_label_2
_geom_bond_distance
_geom_bond_site_symmetry_2
_geom_bond_publ_flag
Ni1 O1 1.898(2) . y
Ni1 N1 1.937(3) . y
Ni1 N2 1.982(3) . y
Ni1 O6 1.989(2) . y
Br1 C4 1.907(4) . ?
Cl1 O4 1.385(8) . ?
Cl1 O5' 1.388(7) . ?
Cl1 O2' 1.416(5) . ?
Cl1 O5 1.429(7) . ?
Cl1 O3 1.430(7) . ?
Cl1 O4' 1.438(6) . ?
Cl1 O3' 1.449(5) . ?
Cl1 O2 1.456(6) . ?
O1 C1 1.328(4) . ?
O6 C14 1.487(6) . ?
O6 H6 0.840(10) . ?
N1 C7 1.281(5) . ?
N1 C8 1.458(5) . ?
N2 C9 1.334(5) . ?
N2 C13 1.346(5) . ?
C1 C2 1.395(5) . ?
C1 C6 1.403(5) . ?
C2 C3 1.378(5) . ?
C2 H2 0.9300 . ?
C3 C4 1.362(6) . ?
C3 H3 0.9300 . ?
C4 C5 1.362(6) . ?
C5 C6 1.407(5) . ?
C5 H5 0.9300 . ?
C6 C7 1.438(5) . ?
C7 H7 0.9300 . ?
C8 C9 1.492(6) . ?
C8 H8A 0.9700 . ?
C8 H8B 0.9700 . ?
C9 C10 1.384(5) . ?
C10 C11 1.372(7) . ?
C10 H10 0.9300 . ?
C11 C12 1.367(6) . ?
C11 H11 0.9300 . ?
C12 C13 1.362(5) . ?
C12 H12 0.9300 . ?
C13 H13 0.9300 . ?
C14 H14A 0.9600 . ?
C14 H14B 0.9600 . ?
C14 H14C 0.9600 . ?

loop_
_geom_hbond_atom_site_label_D
_geom_hbond_atom_site_label_H
_geom_hbond_atom_site_label_A
_geom_hbond_distance_DH
_geom_hbond_distance_HA
_geom_hbond_distance_DA
_geom_hbond_angle_DHA
_geom_hbond_site_symmetry_A
O6 H6 O1 0.840(10) 1.853(14) 2.680(3) 168(5) 3_656

loop_
_geom_torsion_atom_site_label_1
_geom_torsion_atom_site_label_2
_geom_torsion_atom_site_label_3
_geom_torsion_atom_site_label_4
_geom_torsion
_geom_torsion_site_symmetry_1
_geom_torsion_site_symmetry_2
_geom_torsion_site_symmetry_3
_geom_torsion_site_symmetry_4
_geom_torsion_publ_flag
N1 Ni1 O1 C1 17.0(3) . . . . ?
N2 Ni1 O1 C1 36.1(19) . . . . ?
O6 Ni1 O1 C1 -159.3(3) . . . . ?
O1 Ni1 O6 C14 84.9(3) . . . . ?
N1 Ni1 O6 C14 -49.7(14) . . . . ?
N2 Ni1 O6 C14 -96.0(3) . . . . ?
O1 Ni1 N1 C7 -11.9(3) . . . . ?
N2 Ni1 N1 C7 169.3(3) . . . . ?
O6 Ni1 N1 C7 122.6(12) . . . . ?
O1 Ni1 N1 C8 175.2(3) . . . . ?
N2 Ni1 N1 C8 -3.6(3) . . . . ?
O6 Ni1 N1 C8 -50.2(14) . . . . ?
O1 Ni1 N2 C9 -18.2(19) . . . . ?
N1 Ni1 N2 C9 1.0(2) . . . . ?
O6 Ni1 N2 C9 177.2(3) . . . . ?
O1 Ni1 N2 C13 161.6(16) . . . . ?
N1 Ni1 N2 C13 -179.2(3) . . . . ?
O6 Ni1 N2 C13 -3.1(3) . . . . ?
Ni1 O1 C1 C2 165.4(3) . . . . ?
Ni1 O1 C1 C6 -15.4(5) . . . . ?
O1 C1 C2 C3 178.8(4) . . . . ?
C6 C1 C2 C3 -0.5(6) . . . . ?
C1 C2 C3 C4 -0.2(7) . . . . ?
C2 C3 C4 C5 0.4(7) . . . . ?
C2 C3 C4 Br1 178.9(3) . . . . ?
C3 C4 C5 C6 0.3(6) . . . . ?
Br1 C4 C5 C6 -178.3(3) . . . . ?
O1 C1 C6 C5 -178.1(3) . . . . ?
C2 C1 C6 C5 1.1(5) . . . . ?
O1 C1 C6 C7 3.3(6) . . . . ?
C2 C1 C6 C7 -177.4(4) . . . . ?
C4 C5 C6 C1 -1.1(6) . . . . ?
C4 C5 C6 C7 177.6(4) . . . . ?
C8 N1 C7 C6 177.6(4) . . . . ?
Ni1 N1 C7 C6 4.9(6) . . . . ?
C1 C6 C7 N1 2.1(6) . . . . ?
C5 C6 C7 N1 -176.5(4) . . . . ?
C7 N1 C8 C9 -168.1(4) . . . . ?
Ni1 N1 C8 C9 5.2(4) . . . . ?
C13 N2 C9 C10 1.7(5) . . . . ?
Ni1 N2 C9 C10 -178.5(3) . . . . ?
C13 N2 C9 C8 -178.0(4) . . . . ?
Ni1 N2 C9 C8 1.7(4) . . . . ?
N1 C8 C9 N2 -4.5(5) . . . . ?
N1 C8 C9 C10 175.8(4) . . . . ?
N2 C9 C10 C11 -1.4(6) . . . . ?
C8 C9 C10 C11 178.3(4) . . . . ?
C9 C10 C11 C12 0.2(7) . . . . ?
C10 C11 C12 C13 0.7(7) . . . . ?
C9 N2 C13 C12 -0.8(6) . . . . ?
Ni1 N2 C13 C12 179.5(3) . . . . ?
C11 C12 C13 N2 -0.4(7) . . . . ?
